data_2205327
loop_
_publ_author_name
'Tsonko Kolev'
'Denitsa Yancheva'
'Boris Shivachev'
'Rosica Petrova'
'Michael Spiteller'

_publ_section_title 2-{3-[(<i>E</i>)-(3,4-Dimethoxyphenyl)ethenyl]-5,5-dimethylcyclohex-2-enylidene}malononitrile
_journal_issue 3
_journal_name_full 'Acta Crystallographica Section E'
_journal_page_first o550
_journal_page_last o552
_journal_paper_doi 10.1107/S1600536805003016
_journal_volume 61
_journal_year 2005
_chemical_formula_iupac 'C21 H22 N2 O2'
_chemical_formula_moiety 'C21 H22 N2 O2'
_chemical_formula_sum 'C21 H22 N2 O2'
_chemical_formula_weight 334.41
_chemical_name_systematic
;
2-{3-[(E)-(3,4-Dimethoxyphenyl)ethenyl]-5,5-dimethylcyclohex-2-
enylidene}malononitrile
;
_space_group_IT_number 14
_symmetry_cell_setting monoclinic
_symmetry_space_group_name_Hall '-P 2ybc'
_symmetry_space_group_name_H-M 'P 1 21/c 1'
_atom_sites_solution_hydrogens geom
_atom_sites_solution_primary direct
_atom_sites_solution_secondary difmap
_audit_creation_method SHELXL-97
_cell_angle_alpha 90.00
_cell_angle_beta 107.66(2)
_cell_angle_gamma 90.00
_cell_formula_units_Z 4
_cell_length_a 8.711(2)
_cell_length_b 18.005(3)
_cell_length_c 12.5175(18)
_cell_measurement_reflns_used 22
_cell_measurement_temperature 290(2)
_cell_measurement_theta_max 17.51
_cell_measurement_theta_min 16.64
_cell_volume 1870.7(6)
_computing_cell_refinement 'CAD-4 EXPRESS'
_computing_data_collection 'CAD-4 EXPRESS (Enraf--Nonius, 1994)'
_computing_data_reduction 'XCAD4 (Harms & Wocadlo, 1995)'
_computing_molecular_graphics 'ORTEP-3 for Windows (Farrugia, 1997)'
_computing_publication_material 'WinGX publication routines (Farrugia, 1999)'
_computing_structure_refinement 'SHELXL97 (Sheldrick, 1997)'
_computing_structure_solution 'SHELXS97 (Sheldrick, 1997)'
_diffrn_ambient_temperature 290(2)
_diffrn_measured_fraction_theta_full 1.000
_diffrn_measured_fraction_theta_max 1.000
_diffrn_measurement_device_type 'Enraf--Nonius CAD-4'
_diffrn_measurement_method 'non-profiled \w/2\q'
_diffrn_radiation_monochromator graphite
_diffrn_radiation_source 'fine-focus sealed tube'
_diffrn_radiation_type MoK\a
_diffrn_radiation_wavelength 0.71073
_diffrn_reflns_av_R_equivalents 0.1012
_diffrn_reflns_av_sigmaI/netI 0.1347
_diffrn_reflns_limit_h_max 10
_diffrn_reflns_limit_h_min 0
_diffrn_reflns_limit_k_max 22
_diffrn_reflns_limit_k_min -22
_diffrn_reflns_limit_l_max 14
_diffrn_reflns_limit_l_min -15
_diffrn_reflns_number 7703
_diffrn_reflns_theta_full 25.98
_diffrn_reflns_theta_max 25.98
_diffrn_reflns_theta_min 2.05
_diffrn_standards_decay_% 1
_diffrn_standards_interval_count 500
_diffrn_standards_interval_time 120
_diffrn_standards_number 3
_exptl_absorpt_coefficient_mu 0.077
_exptl_absorpt_correction_type none
_exptl_crystal_colour red
_exptl_crystal_density_diffrn 1.187
_exptl_crystal_density_method 'not measured'
_exptl_crystal_description prism
_exptl_crystal_F_000 712
_exptl_crystal_size_max 0.26
_exptl_crystal_size_mid 0.20
_exptl_crystal_size_min 0.14
_refine_diff_density_max 0.145
_refine_diff_density_min -0.139
_refine_ls_extinction_coef 0.0076(9)
_refine_ls_extinction_expression Fc^*^=kFc[1+0.001xFc^2^\l^3^/sin(2\q)]^-1/4^
_refine_ls_extinction_method SHELXL97
_refine_ls_goodness_of_fit_ref 0.964
_refine_ls_hydrogen_treatment constr
_refine_ls_matrix_type full
_refine_ls_number_parameters 227
_refine_ls_number_reflns 3674
_refine_ls_number_restraints 0
_refine_ls_restrained_S_all 0.964
_refine_ls_R_factor_all 0.1885
_refine_ls_R_factor_gt 0.0579
_refine_ls_shift/su_max 0.000
_refine_ls_shift/su_mean 0.000
_refine_ls_structure_factor_coef Fsqd
_refine_ls_weighting_details 'calc w = 1/[\s^2^(Fo^2^)+(0.0338P)^2^] where P = (Fo^2^+2Fc^2^)/3'
_refine_ls_weighting_scheme calc
_refine_ls_wR_factor_gt 0.0945
_refine_ls_wR_factor_ref 0.1242
_reflns_number_gt 1433
_reflns_number_total 3674
_reflns_threshold_expression I>2\s(I)
_cod_data_source_file ob6473.cif
_cod_data_source_block I
_cod_depositor_comments
;
The following automatic conversions were performed:
'_symmetry_cell_setting' value 'Monoclinic' changed to 'monoclinic'
according to '/home/saulius/struct/CIF-dictionaries/cif_core.dic'
dictionary named 'cif_core.dic' version 2.4.1 from 2010-06-29.

Automatic conversion script
Id: cif_fix_enum 1527 2010-12-29 10:47:43Z saulius 

The following automatic conversions were performed:

'_chemical_melting_point' value ' ' was changed to '?' - the value is
undefined or not given.

Automatic conversion script
Id: cif_fix_values 1646 2011-03-28 12:23:43Z adriana 

The following automatic conversions were performed:

'_chemical_melting_point' value ' ' was changed to '?' - the value is
undefined or not given.

'_symmetry_cell_setting' value 'Monoclinic'
changed to 'monoclinic' according to
/home/saulius/struct/CIF-dictionaries/cif_core.dic dictionary named
'cif_core.dic' version 2.4.1 from 2010-06-29.

Automatic conversion script
Id: cif_fix_values 1715 2011-07-08 13:25:40Z adriana 
;
_cod_original_cell_volume 1870.8(6)
_cod_original_sg_symbol_H-M 'P 21/c'
_cod_database_code 2205327
_cod_database_fobs_code 2205327

loop_
_symmetry_equiv_pos_as_xyz
'x, y, z'
'-x, y+1/2, -z+1/2'
'-x, -y, -z'
'x, -y-1/2, z-1/2'

loop_
_atom_site_label
_atom_site_fract_x
_atom_site_fract_y
_atom_site_fract_z
_atom_site_U_iso_or_equiv
_atom_site_adp_type
_atom_site_calc_flag
_atom_site_refinement_flags
_atom_site_occupancy
_atom_site_type_symbol
C1 0.5760(4) 0.40349(18) 0.6694(3) 0.0617(9) Uani d . 1 C
C2 0.4877(4) 0.38705(16) 0.7456(3) 0.0526(8) Uani d . 1 C
C3 0.5490(4) 0.32851(19) 0.8245(3) 0.0682(10) Uani d . 1 C
C4 0.3462(3) 0.42247(15) 0.7395(2) 0.0455(8) Uani d . 1 C
C5 0.2865(3) 0.48201(14) 0.6630(2) 0.0431(7) Uani d . 1 C
H5 0.3447 0.4961 0.6152 0.052 Uiso calc R 1 H
C6 0.1487(3) 0.51893(14) 0.6570(2) 0.0398(7) Uani d . 1 C
C7 0.0480(3) 0.49624(15) 0.7302(2) 0.0489(8) Uani d . 1 C
H7A -0.0360 0.4628 0.6882 0.059 Uiso calc R 1 H
H7B -0.0038 0.5400 0.7485 0.059 Uiso calc R 1 H
C8 0.1435(4) 0.45825(16) 0.8384(2) 0.0498(8) Uani d . 1 C
C9 0.2467(3) 0.39732(16) 0.8115(2) 0.0554(9) Uani d . 1 C
H9A 0.3178 0.3778 0.8812 0.066 Uiso calc R 1 H
H9B 0.1771 0.3572 0.7737 0.066 Uiso calc R 1 H
C10 0.0231(4) 0.42371(17) 0.8926(3) 0.0763(11) Uani d . 1 C
H10A 0.0811 0.3997 0.9615 0.114 Uiso calc R 1 H
H10B -0.0427 0.3879 0.8423 0.114 Uiso calc R 1 H
H10C -0.0442 0.4620 0.9076 0.114 Uiso calc R 1 H
C11 0.2495(4) 0.51482(17) 0.9196(2) 0.0713(10) Uani d . 1 C
H11A 0.3102 0.4900 0.9871 0.107 Uiso calc R 1 H
H11B 0.1825 0.5522 0.9375 0.107 Uiso calc R 1 H
H11C 0.3221 0.5377 0.8852 0.107 Uiso calc R 1 H
C12 0.0995(3) 0.57965(14) 0.5807(2) 0.0448(8) Uani d . 1 C
H12 0.1658 0.5917 0.5373 0.054 Uiso calc R 1 H
C13 -0.0333(3) 0.62074(15) 0.5659(2) 0.0470(8) Uani d . 1 C
H13 -0.1002 0.6069 0.6079 0.056 Uiso calc R 1 H
C14 -0.0859(3) 0.68417(15) 0.4925(2) 0.0449(8) Uani d . 1 C
C15 0.0124(3) 0.71609(14) 0.4339(2) 0.0471(8) Uani d . 1 C
H15 0.1151 0.6971 0.4438 0.057 Uiso calc R 1 H
C16 -0.0410(4) 0.77477(15) 0.3626(3) 0.0489(8) Uani d . 1 C
C17 -0.1954(4) 0.80366(15) 0.3467(3) 0.0509(8) Uani d . 1 C
C18 -0.2915(3) 0.77398(16) 0.4048(3) 0.0543(8) Uani d . 1 C
H18 -0.3936 0.7935 0.3954 0.065 Uiso calc R 1 H
C19 -0.2366(3) 0.71503(15) 0.4773(2) 0.0526(8) Uani d . 1 C
H19 -0.3024 0.6957 0.5168 0.063 Uiso calc R 1 H
C20 -0.3947(4) 0.89139(18) 0.2475(3) 0.0887(12) Uani d . 1 C
H20A -0.4059 0.9320 0.1961 0.133 Uiso calc R 1 H
H20B -0.4140 0.9086 0.3149 0.133 Uiso calc R 1 H
H20C -0.4713 0.8534 0.2138 0.133 Uiso calc R 1 H
C21 0.1976(4) 0.77987(18) 0.3079(3) 0.0785(11) Uani d . 1 C
H21A 0.2456 0.8094 0.2627 0.118 Uiso calc R 1 H
H21B 0.1836 0.7299 0.2798 0.118 Uiso calc R 1 H
H21C 0.2664 0.7798 0.3841 0.118 Uiso calc R 1 H
N1 0.6435(4) 0.41579(17) 0.6062(3) 0.0906(11) Uani d . 1 N
N2 0.5966(4) 0.28184(18) 0.8869(3) 0.1025(12) Uani d . 1 N
O1 -0.2362(3) 0.86200(11) 0.27389(19) 0.0703(7) Uani d . 1 O
O2 0.0456(2) 0.81018(10) 0.30362(18) 0.0674(7) Uani d . 1 O

loop_
_atom_site_aniso_label
_atom_site_aniso_U_11
_atom_site_aniso_U_22
_atom_site_aniso_U_33
_atom_site_aniso_U_12
_atom_site_aniso_U_13
_atom_site_aniso_U_23
C1 0.054(2) 0.062(2) 0.071(2) 0.0107(18) 0.023(2) -0.0035(19)
C2 0.051(2) 0.054(2) 0.052(2) 0.0095(17) 0.0145(17) 0.0007(16)
C3 0.067(3) 0.070(2) 0.068(3) 0.024(2) 0.021(2) 0.006(2)
C4 0.050(2) 0.0445(17) 0.0428(19) -0.0037(16) 0.0146(17) -0.0061(15)
C5 0.0424(19) 0.0467(18) 0.0433(18) -0.0002(15) 0.0173(15) -0.0006(15)
C6 0.0412(18) 0.0399(16) 0.0365(17) -0.0022(15) 0.0090(15) -0.0025(14)
C7 0.0439(19) 0.0569(19) 0.0490(19) 0.0034(15) 0.0187(15) 0.0074(15)
C8 0.056(2) 0.0506(18) 0.0477(19) 0.0040(17) 0.0237(16) 0.0067(16)
C9 0.059(2) 0.0535(19) 0.056(2) 0.0066(16) 0.0208(18) 0.0115(16)
C10 0.079(3) 0.086(3) 0.076(3) 0.013(2) 0.041(2) 0.027(2)
C11 0.078(3) 0.085(2) 0.052(2) 0.006(2) 0.0211(19) -0.0055(19)
C12 0.047(2) 0.0462(18) 0.0430(18) -0.0008(16) 0.0159(16) -0.0019(15)
C13 0.048(2) 0.0503(19) 0.0409(18) -0.0054(16) 0.0113(16) 0.0001(15)
C14 0.0451(19) 0.0450(18) 0.0441(19) 0.0002(15) 0.0125(16) -0.0013(15)
C15 0.0437(18) 0.0428(17) 0.055(2) 0.0078(15) 0.0150(17) 0.0036(16)
C16 0.048(2) 0.0408(18) 0.062(2) 0.0056(16) 0.0221(17) 0.0059(16)
C17 0.051(2) 0.0413(18) 0.058(2) 0.0081(16) 0.0143(18) 0.0061(16)
C18 0.0413(19) 0.053(2) 0.067(2) 0.0117(16) 0.0156(18) 0.0050(17)
C19 0.046(2) 0.0532(19) 0.062(2) 0.0010(17) 0.0223(18) 0.0048(17)
C20 0.063(2) 0.077(2) 0.124(3) 0.031(2) 0.025(2) 0.033(2)
C21 0.064(2) 0.086(3) 0.102(3) 0.022(2) 0.049(2) 0.035(2)
N1 0.071(2) 0.103(2) 0.111(3) 0.0118(19) 0.048(2) 0.005(2)
N2 0.099(3) 0.103(3) 0.101(3) 0.043(2) 0.022(2) 0.030(2)
O1 0.0570(15) 0.0604(14) 0.0964(18) 0.0221(12) 0.0276(13) 0.0281(13)
O2 0.0579(15) 0.0640(14) 0.0906(17) 0.0193(12) 0.0381(14) 0.0330(13)

loop_
_atom_type_symbol
_atom_type_description
_atom_type_scat_dispersion_real
_atom_type_scat_dispersion_imag
_atom_type_scat_source
C C 0.0033 0.0016 'International Tables Vol C Tables 4.2.6.8 and 6.1.1.4'
H H 0.0000 0.0000 'International Tables Vol C Tables 4.2.6.8 and 6.1.1.4'
N N 0.0061 0.0033 'International Tables Vol C Tables 4.2.6.8 and 6.1.1.4'
O O 0.0106 0.0060 'International Tables Vol C Tables 4.2.6.8 and 6.1.1.4'

loop_
_geom_angle_atom_site_label_1
_geom_angle_atom_site_label_2
_geom_angle_atom_site_label_3
_geom_angle
N1 C1 C2 178.2(4)
C4 C2 C1 121.7(3)
C4 C2 C3 121.5(3)
C1 C2 C3 116.7(3)
N2 C3 C2 179.5(4)
C2 C4 C5 121.8(3)
C2 C4 C9 120.1(3)
C5 C4 C9 118.1(3)
C6 C5 C4 122.9(3)
C6 C5 H5 118.6
C4 C5 H5 118.6
C5 C6 C12 119.5(3)
C5 C6 C7 120.3(2)
C12 C6 C7 120.2(3)
C6 C7 C8 113.7(2)
C6 C7 H7A 108.8
C8 C7 H7A 108.8
C6 C7 H7B 108.8
C8 C7 H7B 108.8
H7A C7 H7B 107.7
C9 C8 C7 109.2(2)
C9 C8 C11 110.4(3)
C7 C8 C11 110.4(2)
C9 C8 C10 109.5(2)
C7 C8 C10 108.2(2)
C11 C8 C10 109.2(3)
C4 C9 C8 113.8(2)
C4 C9 H9A 108.8
C8 C9 H9A 108.8
C4 C9 H9B 108.8
C8 C9 H9B 108.8
H9A C9 H9B 107.7
C8 C10 H10A 109.5
C8 C10 H10B 109.5
H10A C10 H10B 109.5
C8 C10 H10C 109.5
H10A C10 H10C 109.5
H10B C10 H10C 109.5
C8 C11 H11A 109.5
C8 C11 H11B 109.5
H11A C11 H11B 109.5
C8 C11 H11C 109.5
H11A C11 H11C 109.5
H11B C11 H11C 109.5
C13 C12 C6 125.9(3)
C13 C12 H12 117.0
C6 C12 H12 117.0
C12 C13 C14 128.1(3)
C12 C13 H13 116.0
C14 C13 H13 116.0
C19 C14 C15 117.8(3)
C19 C14 C13 120.4(3)
C15 C14 C13 121.8(3)
C16 C15 C14 120.9(3)
C16 C15 H15 119.5
C14 C15 H15 119.5
O2 C16 C15 125.4(3)
O2 C16 C17 114.5(3)
C15 C16 C17 120.1(3)
O1 C17 C18 125.2(3)
O1 C17 C16 115.2(3)
C18 C17 C16 119.6(3)
C17 C18 C19 120.1(3)
C17 C18 H18 120.0
C19 C18 H18 120.0
C14 C19 C18 121.5(3)
C14 C19 H19 119.3
C18 C19 H19 119.3
O1 C20 H20A 109.5
O1 C20 H20B 109.5
H20A C20 H20B 109.5
O1 C20 H20C 109.5
H20A C20 H20C 109.5
H20B C20 H20C 109.5
O2 C21 H21A 109.5
O2 C21 H21B 109.5
H21A C21 H21B 109.5
O2 C21 H21C 109.5
H21A C21 H21C 109.5
H21B C21 H21C 109.5
C17 O1 C20 118.7(2)
C16 O2 C21 117.6(2)

loop_
_geom_bond_atom_site_label_1
_geom_bond_atom_site_label_2
_geom_bond_distance
C1 N1 1.142(4)
C1 C2 1.426(4)
C2 C4 1.369(4)
C2 C3 1.432(4)
C3 N2 1.137(4)
C4 C5 1.426(4)
C4 C9 1.498(4)
C5 C6 1.354(3)
C5 H5 0.9300
C6 C12 1.430(3)
C6 C7 1.503(3)
C7 C8 1.520(4)
C7 H7A 0.9700
C7 H7B 0.9700
C8 C9 1.519(4)
C8 C11 1.534(4)
C8 C10 1.543(4)
C9 H9A 0.9700
C9 H9B 0.9700
C10 H10A 0.9600
C10 H10B 0.9600
C10 H10C 0.9600
C11 H11A 0.9600
C11 H11B 0.9600
C11 H11C 0.9600
C12 C13 1.338(3)
C12 H12 0.9300
C13 C14 1.450(4)
C13 H13 0.9300
C14 C19 1.384(4)
C14 C15 1.408(3)
C15 C16 1.370(3)
C15 H15 0.9300
C16 O2 1.363(3)
C16 C17 1.399(4)
C17 O1 1.365(3)
C17 C18 1.373(4)
C18 C19 1.384(4)
C18 H18 0.9300
C19 H19 0.9300
C20 O1 1.421(3)
C20 H20A 0.9600
C20 H20B 0.9600
C20 H20C 0.9600
C21 O2 1.418(3)
C21 H21A 0.9600
C21 H21B 0.9600
C21 H21C 0.9600

loop_
_geom_torsion_atom_site_label_1
_geom_torsion_atom_site_label_2
_geom_torsion_atom_site_label_3
_geom_torsion_atom_site_label_4
_geom_torsion
_geom_torsion_publ_flag
C3 C2 C4 C5 178.5(3) yes
C4 C5 C6 C12 177.9(2) yes
C6 C12 C13 C14 177.8(3) yes
C13 C14 C15 C16 178.3(2) yes
C15 C16 C17 O1 -180.0(3) yes
C16 C17 O1 C20 175.9(3) yes

loop_
_cod_related_entry_id
_cod_related_entry_database
_cod_related_entry_code
1 ChemSpider 30654787
